data_4087536
loop_
_publ_author_name
'Song, Li-Cheng'
'Tan, Hao'
'Zhu, An-Guo'
'Hu, Yuan-Yuan'
'Chen, Hao'

_publ_section_title
;
 Palladium-Catalyzed Reactions of [Et3NH]+Salts of
 [(\m-RS)(\m-CO)Fe2(CO)6]&#x2212;Anions with Iodo-Aromatic Compounds To
 Give the Corresponding Butterfly \m-Acyl Fe/S Cluster Complexes
;
_journal_issue 9
_journal_name_full Organometallics
_journal_page_first 1730
_journal_paper_doi 10.1021/acs.organomet.5b00228
_journal_volume 34
_journal_year 2015
_chemical_formula_sum 'C17 H25 Fe2 N O7 S'
_chemical_formula_weight 499.14
_space_group_IT_number 14
_space_group_name_Hall '-P 2yn'
_space_group_name_H-M_alt 'P 1 21/n 1'
_symmetry_cell_setting monoclinic
_symmetry_space_group_name_H-M 'P 1 21/n 1'
_atom_sites_solution_hydrogens geom
_atom_sites_solution_primary direct
_atom_sites_solution_secondary difmap
_audit_creation_method SHELXL-97
_cell_angle_alpha 90.00
_cell_angle_beta 92.084(4)
_cell_angle_gamma 90.00
_cell_formula_units_Z 4
_cell_length_a 8.8352(17)
_cell_length_b 24.754(5)
_cell_length_c 10.938(2)
_cell_measurement_temperature 293(2)
_cell_volume 2390.6(8)
_computing_structure_refinement 'SHELXL-97 (Sheldrick, 1997)'
_computing_structure_solution 'SHELXS-97 (Sheldrick, 1990)'
_diffrn_ambient_temperature 293(2)
_diffrn_measured_fraction_theta_full 0.982
_diffrn_measured_fraction_theta_max 0.982
_diffrn_radiation_monochromator graphite
_diffrn_radiation_source 'fine-focus sealed tube'
_diffrn_radiation_type MoK\a
_diffrn_radiation_wavelength 0.71075
_diffrn_reflns_av_R_equivalents 0.0777
_diffrn_reflns_av_sigmaI/netI 0.0638
_diffrn_reflns_limit_h_max 11
_diffrn_reflns_limit_h_min -11
_diffrn_reflns_limit_k_max 31
_diffrn_reflns_limit_k_min -31
_diffrn_reflns_limit_l_max 14
_diffrn_reflns_limit_l_min -14
_diffrn_reflns_number 23680
_diffrn_reflns_theta_full 27.48
_diffrn_reflns_theta_max 27.48
_diffrn_reflns_theta_min 3.02
_exptl_absorpt_coefficient_mu 1.334
_exptl_absorpt_correction_T_max 0.8149
_exptl_absorpt_correction_T_min 0.7065
_exptl_absorpt_correction_type multi-scan
_exptl_absorpt_process_details sadabs
_exptl_crystal_colour red
_exptl_crystal_density_diffrn 1.387
_exptl_crystal_density_method 'not measured'
_exptl_crystal_description block
_exptl_crystal_F_000 1032
_exptl_crystal_size_max 0.28
_exptl_crystal_size_mid 0.24
_exptl_crystal_size_min 0.16
_refine_diff_density_max 0.314
_refine_diff_density_min -0.374
_refine_diff_density_rms 0.058
_refine_ls_extinction_method none
_refine_ls_goodness_of_fit_ref 1.073
_refine_ls_hydrogen_treatment constr
_refine_ls_matrix_type full
_refine_ls_number_parameters 355
_refine_ls_number_reflns 5383
_refine_ls_number_restraints 588
_refine_ls_restrained_S_all 1.067
_refine_ls_R_factor_all 0.1101
_refine_ls_R_factor_gt 0.0592
_refine_ls_shift/su_max 0.009
_refine_ls_shift/su_mean 0.001
_refine_ls_structure_factor_coef Fsqd
_refine_ls_weighting_details 'calc w=1/[\s^2^(Fo^2^)+(0.0534P)^2^+0.5792P] where P=(Fo^2^+2Fc^2^)/3'
_refine_ls_weighting_scheme calc
_refine_ls_wR_factor_gt 0.1205
_refine_ls_wR_factor_ref 0.1417
_reflns_number_gt 3394
_reflns_number_total 5383
_reflns_threshold_expression >2sigma(I)
_cod_data_source_file om5b00228_si_001.cif
_cod_data_source_block A[Et3NH](R=sec-Bu)
_cod_original_cell_volume 2390.5(8)
_cod_original_sg_symbol_H-M P21/n
_cod_database_code 4087536

loop_
_symmetry_equiv_pos_as_xyz
'x, y, z'
'-x+1/2, y+1/2, -z+1/2'
'-x, -y, -z'
'x-1/2, -y-1/2, z-1/2'

loop_
_atom_site_label
_atom_site_type_symbol
_atom_site_fract_x
_atom_site_fract_y
_atom_site_fract_z
_atom_site_U_iso_or_equiv
_atom_site_adp_type
_atom_site_occupancy
_atom_site_symmetry_multiplicity
_atom_site_calc_flag
_atom_site_refinement_flags
_atom_site_disorder_assembly
_atom_site_disorder_group
Fe1 Fe 0.29144(6) 0.661838(19) 0.20191(5) 0.05275(19) Uani 1 1 d . A .
Fe2 Fe 0.50965(6) 0.61249(2) 0.31170(5) 0.0601(2) Uani 1 1 d . A .
S1 S 0.53550(12) 0.66693(4) 0.14417(9) 0.0581(3) Uani 1 1 d . . .
O1 O 0.3009(4) 0.54406(11) 0.1565(3) 0.0856(9) Uani 1 1 d . A .
O2 O 0.0328(4) 0.62273(15) 0.3370(3) 0.1049(12) Uani 1 1 d . A .
O3 O 0.1396(5) 0.67231(15) -0.0412(3) 0.1116(13) Uani 1 1 d . A .
O4 O 0.2885(4) 0.77290(12) 0.3078(3) 0.1035(11) Uani 1 1 d . A .
O5 O 0.7533(4) 0.53393(15) 0.2779(4) 0.1216(14) Uani 1 1 d . A .
O6 O 0.6448(6) 0.69030(17) 0.4919(4) 0.1393(17) Uani 1 1 d . A .
O7 O 0.3557(5) 0.55179(19) 0.5001(4) 0.1382(17) Uani 1 1 d . A .
C1 C 0.3489(5) 0.58607(15) 0.1983(3) 0.0596(10) Uani 1 1 d . . .
C2 C 0.1338(5) 0.63948(16) 0.2840(4) 0.0688(11) Uani 1 1 d . . .
C3 C 0.1998(5) 0.66893(16) 0.0542(4) 0.0710(12) Uani 1 1 d . . .
C4 C 0.2915(5) 0.73008(17) 0.2671(4) 0.0646(11) Uani 1 1 d . . .
C5 C 0.6589(6) 0.56486(18) 0.2897(5) 0.0805(13) Uani 1 1 d . . .
C6 C 0.5931(6) 0.66160(18) 0.4203(4) 0.0844(14) Uani 1 1 d . . .
C7 C 0.4184(6) 0.5758(2) 0.4262(5) 0.0863(14) Uani 1 1 d . . .
C8 C 0.627(3) 0.7328(13) 0.172(3) 0.061(3) Uani 0.634(8) 1 d PDU A 1
H8A H 0.6031 0.7454 0.2541 0.073 Uiso 0.634(8) 1 calc PR A 1
C9 C 0.5584(15) 0.7738(6) 0.073(2) 0.078(3) Uani 0.634(8) 1 d PDU A 1
H9A H 0.6009 0.8090 0.0876 0.117 Uiso 0.634(8) 1 calc PR A 1
H9B H 0.4504 0.7754 0.0798 0.117 Uiso 0.634(8) 1 calc PR A 1
H9C H 0.5823 0.7617 -0.0071 0.117 Uiso 0.634(8) 1 calc PR A 1
C10 C 0.795(2) 0.7269(7) 0.1650(12) 0.079(3) Uani 0.634(8) 1 d PDU A 1
H10A H 0.8198 0.7189 0.0814 0.095 Uiso 0.634(8) 1 calc PR A 1
H10B H 0.8286 0.6969 0.2160 0.095 Uiso 0.634(8) 1 calc PR A 1
C11 C 0.8777(9) 0.7783(3) 0.2069(10) 0.119(3) Uani 0.634(8) 1 d PDU A 1
H11A H 0.9848 0.7716 0.2119 0.178 Uiso 0.634(8) 1 calc PR A 1
H11B H 0.8439 0.7888 0.2859 0.178 Uiso 0.634(8) 1 calc PR A 1
H11C H 0.8565 0.8068 0.1492 0.178 Uiso 0.634(8) 1 calc PR A 1
C8B C 0.628(5) 0.733(3) 0.188(5) 0.069(5) Uani 0.366(8) 1 d PDU A 2
H8BA H 0.5862 0.7465 0.2638 0.083 Uiso 0.366(8) 1 calc PR A 2
C9B C 0.804(4) 0.7209(12) 0.209(2) 0.085(6) Uani 0.366(8) 1 d PDU A 2
H9BA H 0.8560 0.7539 0.2289 0.128 Uiso 0.366(8) 1 calc PR A 2
H9BB H 0.8430 0.7058 0.1359 0.128 Uiso 0.366(8) 1 calc PR A 2
H9BC H 0.8179 0.6957 0.2752 0.128 Uiso 0.366(8) 1 calc PR A 2
C10B C 0.601(3) 0.7731(10) 0.088(3) 0.078(5) Uani 0.366(8) 1 d PDU A 2
H10C H 0.4928 0.7754 0.0696 0.093 Uiso 0.366(8) 1 calc PR A 2
H10D H 0.6484 0.7602 0.0148 0.093 Uiso 0.366(8) 1 calc PR A 2
C11B C 0.6611(17) 0.8295(5) 0.1183(13) 0.093(4) Uani 0.366(8) 1 d PDU A 2
H11D H 0.6243 0.8546 0.0573 0.139 Uiso 0.366(8) 1 calc PR A 2
H11E H 0.7698 0.8290 0.1198 0.139 Uiso 0.366(8) 1 calc PR A 2
H11F H 0.6271 0.8403 0.1970 0.139 Uiso 0.366(8) 1 calc PR A 2
N1 N 0.2543(5) 0.43194(15) 0.1988(3) 0.0836(11) Uani 1 1 d DU . .
H1A H 0.2684 0.4679 0.1856 0.100 Uiso 1 1 d R B .
C12 C 0.2064(15) 0.4064(5) 0.0802(10) 0.105(3) Uani 0.482(9) 1 d PDU B 1
H12A H 0.1641 0.3710 0.0955 0.126 Uiso 0.482(9) 1 calc PR B 1
H12B H 0.2941 0.4017 0.0305 0.126 Uiso 0.482(9) 1 calc PR B 1
C13 C 0.089(2) 0.4410(9) 0.0108(18) 0.126(6) Uani 0.482(9) 1 d PDU B 1
H13A H 0.0595 0.4237 -0.0650 0.189 Uiso 0.482(9) 1 calc PR B 1
H13B H 0.1309 0.4759 -0.0058 0.189 Uiso 0.482(9) 1 calc PR B 1
H13C H 0.0011 0.4453 0.0595 0.189 Uiso 0.482(9) 1 calc PR B 1
C14 C 0.1432(16) 0.4175(6) 0.2936(11) 0.147(4) Uani 0.482(9) 1 d PDU B 1
H14A H 0.1775 0.3845 0.3337 0.177 Uiso 0.482(9) 1 calc PR B 1
H14B H 0.0468 0.4097 0.2522 0.177 Uiso 0.482(9) 1 calc PR B 1
C15 C 0.117(2) 0.4589(7) 0.3904(13) 0.128(5) Uani 0.482(9) 1 d PDU B 1
H15A H 0.1990 0.4580 0.4502 0.191 Uiso 0.482(9) 1 calc PR B 1
H15B H 0.0236 0.4511 0.4293 0.191 Uiso 0.482(9) 1 calc PR B 1
H15C H 0.1108 0.4941 0.3537 0.191 Uiso 0.482(9) 1 calc PR B 1
C16 C 0.4065(10) 0.4122(6) 0.2402(11) 0.113(3) Uani 0.482(9) 1 d PDU B 1
H16A H 0.4037 0.3733 0.2511 0.136 Uiso 0.482(9) 1 calc PR B 1
H16B H 0.4354 0.4285 0.3182 0.136 Uiso 0.482(9) 1 calc PR B 1
C17 C 0.522(2) 0.4265(11) 0.1464(14) 0.110(5) Uani 0.482(9) 1 d PDU B 1
H17A H 0.6060 0.4020 0.1538 0.165 Uiso 0.482(9) 1 calc PR B 1
H17B H 0.5569 0.4628 0.1601 0.165 Uiso 0.482(9) 1 calc PR B 1
H17C H 0.4759 0.4238 0.0657 0.165 Uiso 0.482(9) 1 calc PR B 1
C12B C 0.1221(16) 0.4148(6) 0.1211(11) 0.122(3) Uani 0.518(9) 1 d PDU B 2
H12C H 0.0315 0.4312 0.1521 0.147 Uiso 0.518(9) 1 calc PR B 2
H12D H 0.1110 0.3759 0.1275 0.147 Uiso 0.518(9) 1 calc PR B 2
C13B C 0.134(3) 0.4297(9) -0.0119(13) 0.124(5) Uani 0.518(9) 1 d PDU B 2
H13D H 0.0807 0.4035 -0.0619 0.186 Uiso 0.518(9) 1 calc PR B 2
H13E H 0.2387 0.4302 -0.0326 0.186 Uiso 0.518(9) 1 calc PR B 2
H13F H 0.0905 0.4648 -0.0259 0.186 Uiso 0.518(9) 1 calc PR B 2
C14B C 0.2278(13) 0.4263(5) 0.3347(7) 0.105(3) Uani 0.518(9) 1 d PDU B 2
H14C H 0.3029 0.4460 0.3839 0.126 Uiso 0.518(9) 1 calc PR B 2
H14D H 0.2271 0.3888 0.3601 0.126 Uiso 0.518(9) 1 calc PR B 2
C15B C 0.0717(17) 0.4519(9) 0.3406(18) 0.164(6) Uani 0.518(9) 1 d PDU B 2
H15D H 0.0763 0.4822 0.3955 0.245 Uiso 0.518(9) 1 calc PR B 2
H15E H 0.0013 0.4257 0.3697 0.245 Uiso 0.518(9) 1 calc PR B 2
H15F H 0.0390 0.4639 0.2605 0.245 Uiso 0.518(9) 1 calc PR B 2
C16B C 0.3878(12) 0.3990(5) 0.1711(16) 0.122(3) Uani 0.518(9) 1 d PDU B 2
H16C H 0.3809 0.3890 0.0854 0.147 Uiso 0.518(9) 1 calc PR B 2
H16D H 0.3847 0.3660 0.2187 0.147 Uiso 0.518(9) 1 calc PR B 2
C17B C 0.537(2) 0.4259(11) 0.1965(17) 0.127(5) Uani 0.518(9) 1 d PDU B 2
H17D H 0.6167 0.3996 0.1924 0.191 Uiso 0.518(9) 1 calc PR B 2
H17E H 0.5386 0.4417 0.2767 0.191 Uiso 0.518(9) 1 calc PR B 2
H17F H 0.5520 0.4536 0.1368 0.191 Uiso 0.518(9) 1 calc PR B 2

loop_
_atom_site_aniso_label
_atom_site_aniso_U_11
_atom_site_aniso_U_22
_atom_site_aniso_U_33
_atom_site_aniso_U_23
_atom_site_aniso_U_13
_atom_site_aniso_U_12
Fe1 0.0578(4) 0.0409(3) 0.0591(4) 0.0007(2) -0.0032(3) 0.0007(2)
Fe2 0.0647(4) 0.0451(3) 0.0696(4) 0.0071(3) -0.0107(3) -0.0008(3)
S1 0.0649(6) 0.0455(5) 0.0644(6) -0.0016(4) 0.0093(5) 0.0026(4)
O1 0.109(2) 0.0426(16) 0.104(2) -0.0085(15) -0.0176(19) -0.0073(15)
O2 0.080(2) 0.110(3) 0.126(3) 0.018(2) 0.019(2) -0.015(2)
O3 0.125(3) 0.124(3) 0.083(2) 0.017(2) -0.036(2) -0.010(2)
O4 0.126(3) 0.0529(18) 0.135(3) -0.0264(19) 0.040(2) -0.0037(18)
O5 0.094(3) 0.080(2) 0.190(4) 0.013(2) 0.000(3) 0.030(2)
O6 0.215(5) 0.099(3) 0.099(3) -0.007(2) -0.055(3) -0.041(3)
O7 0.153(4) 0.159(4) 0.102(3) 0.058(3) 0.002(3) -0.041(3)
C1 0.072(3) 0.042(2) 0.064(2) -0.0013(19) -0.006(2) -0.0004(19)
C2 0.064(3) 0.060(3) 0.082(3) 0.007(2) -0.002(2) -0.009(2)
C3 0.077(3) 0.058(3) 0.077(3) 0.007(2) -0.006(3) 0.003(2)
C4 0.067(3) 0.054(2) 0.073(3) -0.001(2) 0.016(2) -0.001(2)
C5 0.074(3) 0.053(3) 0.114(4) 0.008(3) -0.012(3) -0.004(2)
C6 0.114(4) 0.065(3) 0.073(3) 0.010(2) -0.023(3) -0.010(3)
C7 0.095(4) 0.084(3) 0.078(3) 0.019(3) -0.022(3) -0.014(3)
C8 0.062(5) 0.045(5) 0.077(8) -0.002(5) 0.014(5) -0.001(4)
C9 0.077(7) 0.060(5) 0.098(7) 0.033(5) 0.010(6) -0.002(4)
C10 0.079(6) 0.065(5) 0.093(7) 0.015(6) 0.001(7) -0.007(4)
C11 0.075(5) 0.103(6) 0.179(8) -0.016(6) 0.008(5) -0.024(5)
C8B 0.068(8) 0.052(8) 0.089(10) 0.008(9) 0.012(8) -0.008(8)
C9B 0.072(10) 0.074(10) 0.111(14) 0.003(10) 0.022(12) -0.016(8)
C10B 0.082(9) 0.066(8) 0.087(9) 0.000(7) 0.016(8) 0.000(7)
C11B 0.106(9) 0.066(7) 0.107(9) 0.012(7) 0.012(8) -0.009(6)
N1 0.099(3) 0.063(2) 0.089(3) 0.001(2) 0.010(2) -0.007(2)
C12 0.114(7) 0.091(6) 0.110(6) -0.034(5) -0.011(6) -0.005(6)
C13 0.152(11) 0.117(10) 0.107(10) 0.008(9) -0.022(9) -0.005(9)
C14 0.159(8) 0.131(7) 0.152(7) -0.020(6) 0.002(7) 0.002(7)
C15 0.152(11) 0.147(10) 0.083(8) -0.033(8) -0.014(7) -0.037(9)
C16 0.128(7) 0.098(6) 0.111(7) -0.013(6) -0.037(6) -0.005(6)
C17 0.088(8) 0.110(9) 0.130(10) -0.035(10) -0.025(8) 0.006(7)
C12B 0.136(7) 0.110(6) 0.118(6) -0.011(6) -0.027(6) -0.023(6)
C13B 0.163(11) 0.114(10) 0.096(8) -0.036(7) 0.012(8) -0.012(9)
C14B 0.119(6) 0.095(6) 0.097(6) -0.007(5) -0.034(5) -0.017(5)
C15B 0.173(11) 0.151(10) 0.167(12) -0.049(10) 0.005(10) 0.023(9)
C16B 0.134(7) 0.098(6) 0.135(7) -0.025(6) -0.004(6) 0.001(6)
C17B 0.116(10) 0.112(9) 0.151(11) -0.025(11) -0.036(9) 0.015(8)

loop_
_atom_type_symbol
_atom_type_description
_atom_type_scat_dispersion_real
_atom_type_scat_dispersion_imag
_atom_type_scat_source
C C 0.0033 0.0016 'International Tables Vol C Tables 4.2.6.8 and 6.1.1.4'
H H 0.0000 0.0000 'International Tables Vol C Tables 4.2.6.8 and 6.1.1.4'
O O 0.0106 0.0060 'International Tables Vol C Tables 4.2.6.8 and 6.1.1.4'
S S 0.1246 0.1234 'International Tables Vol C Tables 4.2.6.8 and 6.1.1.4'
Fe Fe 0.3463 0.8444 'International Tables Vol C Tables 4.2.6.8 and 6.1.1.4'
N N 0.0061 0.0033 'International Tables Vol C Tables 4.2.6.8 and 6.1.1.4'

loop_
_geom_angle_atom_site_label_1
_geom_angle_atom_site_label_2
_geom_angle_atom_site_label_3
_geom_angle
C2 Fe1 C3 98.6(2)
C2 Fe1 C4 94.58(18)
C3 Fe1 C4 104.73(18)
C2 Fe1 C1 85.40(18)
C3 Fe1 C1 100.74(17)
C4 Fe1 C1 154.22(17)
C2 Fe1 S1 158.28(14)
C3 Fe1 S1 98.41(15)
C4 Fe1 S1 94.02(13)
C1 Fe1 S1 78.26(13)
C2 Fe1 Fe2 101.94(14)
C3 Fe1 Fe2 141.53(14)
C4 Fe1 Fe2 105.62(13)
C1 Fe1 Fe2 49.66(12)
S1 Fe1 Fe2 56.48(3)
C7 Fe2 C5 96.6(2)
C7 Fe2 C6 93.7(2)
C5 Fe2 C6 104.0(2)
C7 Fe2 C1 86.46(19)
C5 Fe2 C1 102.41(19)
C6 Fe2 C1 153.4(2)
C7 Fe2 S1 158.53(16)
C5 Fe2 S1 100.63(16)
C6 Fe2 S1 94.50(14)
C1 Fe2 S1 77.39(12)
C7 Fe2 Fe1 102.93(16)
C5 Fe2 Fe1 143.21(16)
C6 Fe2 Fe1 105.47(15)
C1 Fe2 Fe1 49.01(11)
S1 Fe2 Fe1 55.72(3)
C8 S1 C8B 5(2)
C8 S1 Fe1 114.8(9)
C8B S1 Fe1 112.7(17)
C8 S1 Fe2 116.3(8)
C8B S1 Fe2 111.3(14)
Fe1 S1 Fe2 67.80(3)
O1 C1 Fe1 138.6(3)
O1 C1 Fe2 139.7(3)
Fe1 C1 Fe2 81.33(15)
O2 C2 Fe1 177.2(4)
O3 C3 Fe1 178.5(4)
O4 C4 Fe1 178.6(4)
O5 C5 Fe2 178.5(5)
O6 C6 Fe2 176.8(4)
O7 C7 Fe2 178.6(5)
C10 C8 C9 112.5(12)
C10 C8 S1 110(2)
C9 C8 S1 107.4(18)
C10 C8 H8A 109.1
C9 C8 H8A 109.1
S1 C8 H8A 109.1
C8 C10 C11 111.7(18)
C8 C10 H10A 109.3
C11 C10 H10A 109.3
C8 C10 H10B 109.3
C11 C10 H10B 109.3
H10A C10 H10B 107.9
C10B C8B C9B 111(3)
C10B C8B S1 110(4)
C9B C8B S1 107(4)
C10B C8B H8BA 109.8
C9B C8B H8BA 109.8
S1 C8B H8BA 109.8
C8B C9B H9BA 109.5
C8B C9B H9BB 109.5
H9BA C9B H9BB 109.5
C8B C9B H9BC 109.5
H9BA C9B H9BC 109.5
H9BB C9B H9BC 109.5
C8B C10B C11B 114(4)
C8B C10B H10C 108.8
C11B C10B H10C 108.8
C8B C10B H10D 108.8
C11B C10B H10D 108.8
H10C C10B H10D 107.7
C10B C11B H11D 109.5
C10B C11B H11E 109.5
H11D C11B H11E 109.5
C10B C11B H11F 109.5
H11D C11B H11F 109.5
H11E C11B H11F 109.5
C16B N1 C12B 110.1(8)
C16B N1 C16 32.7(5)
C12B N1 C16 140.0(8)
C16B N1 C12 77.9(6)
C12B N1 C12 35.5(6)
C16 N1 C12 110.5(6)
C16B N1 C14 124.1(9)
C12B N1 C14 78.8(7)
C16 N1 C14 108.7(6)
C12 N1 C14 109.2(6)
C16B N1 C14B 107.7(8)
C12B N1 C14B 112.9(7)
C16 N1 C14B 80.9(6)
C12 N1 C14B 139.8(7)
C14 N1 C14B 34.1(6)
C16B N1 H1A 113.1
C12B N1 H1A 107.4
C16 N1 H1A 104.0
C12 N1 H1A 108.2
C14 N1 H1A 116.1
C14B N1 H1A 105.8
N1 C12 C13 111.2(12)
N1 C12 H12A 109.4
C13 C12 H12A 109.4
N1 C12 H12B 109.4
C13 C12 H12B 109.4
H12A C12 H12B 108.0
N1 C14 C15 116.7(12)
N1 C14 H14A 108.1
C15 C14 H14A 108.1
N1 C14 H14B 108.1
C15 C14 H14B 108.1
H14A C14 H14B 107.3
N1 C16 C17 109.9(12)
N1 C16 H16A 109.7
C17 C16 H16A 109.7
N1 C16 H16B 109.7
C17 C16 H16B 109.7
H16A C16 H16B 108.2
N1 C12B C13B 113.7(13)
N1 C12B H12C 108.8
C13B C12B H12C 108.8
N1 C12B H12D 108.8
C13B C12B H12D 108.8
H12C C12B H12D 107.7
C12B C13B H13D 109.5
C12B C13B H13E 109.5
H13D C13B H13E 109.5
C12B C13B H13F 109.5
H13D C13B H13F 109.5
H13E C13B H13F 109.5
N1 C14B C15B 100.1(10)
N1 C14B H14C 111.7
C15B C14B H14C 111.7
N1 C14B H14D 111.7
C15B C14B H14D 111.7
H14C C14B H14D 109.5
C14B C15B H15D 109.5
C14B C15B H15E 109.5
H15D C15B H15E 109.5
C14B C15B H15F 109.5
H15D C15B H15F 109.5
H15E C15B H15F 109.5
N1 C16B C17B 115.1(14)
N1 C16B H16C 108.5
C17B C16B H16C 108.5
N1 C16B H16D 108.5
C17B C16B H16D 108.5
H16C C16B H16D 107.5
C16B C17B H17D 109.5
C16B C17B H17E 109.5
H17D C17B H17E 109.5
C16B C17B H17F 109.5
H17D C17B H17F 109.5
H17E C17B H17F 109.5

loop_
_geom_bond_atom_site_label_1
_geom_bond_atom_site_label_2
_geom_bond_distance
Fe1 C2 1.773(5)
Fe1 C3 1.789(5)
Fe1 C4 1.833(4)
Fe1 C1 1.944(4)
Fe1 S1 2.2723(12)
Fe1 Fe2 2.5461(8)
Fe2 C7 1.765(5)
Fe2 C5 1.792(5)
Fe2 C6 1.835(5)
Fe2 C1 1.963(4)
Fe2 S1 2.2927(12)
S1 C8 1.84(3)
S1 C8B 1.88(7)
O1 C1 1.207(4)
O2 C2 1.159(5)
O3 C3 1.157(5)
O4 C4 1.150(4)
O5 C5 1.143(5)
O6 C6 1.141(5)
O7 C7 1.160(5)
C8 C10 1.493(18)
C8 C9 1.588(19)
C8 H8A 0.9800
C9 H9A 0.9600
C9 H9B 0.9600
C9 H9C 0.9600
C10 C11 1.530(18)
C10 H10A 0.9700
C10 H10B 0.9700
C11 H11A 0.9600
C11 H11B 0.9600
C11 H11C 0.9600
C8B C10B 1.49(2)
C8B C9B 1.59(2)
C8B H8BA 0.9800
C9B H9BA 0.9600
C9B H9BB 0.9600
C9B H9BC 0.9600
C10B C11B 1.527(19)
C10B H10C 0.9700
C10B H10D 0.9700
C11B H11D 0.9600
C11B H11E 0.9600
C11B H11F 0.9600
N1 C16B 1.473(8)
N1 C12B 1.482(8)
N1 C16 1.486(8)
N1 C12 1.490(8)
N1 C14 1.497(8)
N1 C14B 1.519(8)
N1 H1A 0.9102
C12 C13 1.529(9)
C12 H12A 0.9700
C12 H12B 0.9700
C13 H13A 0.9600
C13 H13B 0.9600
C13 H13C 0.9600
C14 C15 1.497(9)
C14 H14A 0.9700
C14 H14B 0.9700
C15 H15A 0.9600
C15 H15B 0.9600
C15 H15C 0.9600
C16 C17 1.514(9)
C16 H16A 0.9700
C16 H16B 0.9700
C17 H17A 0.9600
C17 H17B 0.9600
C17 H17C 0.9600
C12B C13B 1.509(9)
C12B H12C 0.9700
C12B H12D 0.9700
C13B H13D 0.9600
C13B H13E 0.9600
C13B H13F 0.9600
C14B C15B 1.520(9)
C14B H14C 0.9700
C14B H14D 0.9700
C15B H15D 0.9600
C15B H15E 0.9600
C15B H15F 0.9600
C16B C17B 1.495(9)
C16B H16C 0.9700
C16B H16D 0.9700
C17B H17D 0.9600
C17B H17E 0.9600
C17B H17F 0.9600

loop_
_geom_hbond_atom_site_label_D
_geom_hbond_atom_site_label_H
_geom_hbond_atom_site_label_A
_geom_hbond_distance_DH
_geom_hbond_distance_HA
_geom_hbond_distance_DA
_geom_hbond_angle_DHA
N1 H1A O1 0.91 1.94 2.846(5) 179.3

loop_
_geom_torsion_atom_site_label_1
_geom_torsion_atom_site_label_2
_geom_torsion_atom_site_label_3
_geom_torsion_atom_site_label_4
_geom_torsion
C2 Fe1 Fe2 C7 -0.2(2)
C3 Fe1 Fe2 C7 -121.0(3)
C4 Fe1 Fe2 C7 98.1(2)
C1 Fe1 Fe2 C7 -73.5(2)
S1 Fe1 Fe2 C7 -177.56(17)
C2 Fe1 Fe2 C5 119.9(3)
C3 Fe1 Fe2 C5 -0.9(3)
C4 Fe1 Fe2 C5 -141.8(3)
C1 Fe1 Fe2 C5 46.6(3)
S1 Fe1 Fe2 C5 -57.4(2)
C2 Fe1 Fe2 C6 -97.8(2)
C3 Fe1 Fe2 C6 141.4(3)
C4 Fe1 Fe2 C6 0.4(2)
C1 Fe1 Fe2 C6 -171.2(2)
S1 Fe1 Fe2 C6 84.82(17)
C2 Fe1 Fe2 C1 73.3(2)
C3 Fe1 Fe2 C1 -47.5(3)
C4 Fe1 Fe2 C1 171.60(19)
S1 Fe1 Fe2 C1 -104.02(16)
C2 Fe1 Fe2 S1 177.34(15)
C3 Fe1 Fe2 S1 56.5(2)
C4 Fe1 Fe2 S1 -84.38(13)
C1 Fe1 Fe2 S1 104.02(16)
C2 Fe1 S1 C8 -116.9(9)
C3 Fe1 S1 C8 101.8(8)
C4 Fe1 S1 C8 -3.7(8)
C1 Fe1 S1 C8 -158.9(8)
Fe2 Fe1 S1 C8 -109.8(8)
C2 Fe1 S1 C8B -111.7(14)
C3 Fe1 S1 C8B 106.9(14)
C4 Fe1 S1 C8B 1.4(14)
C1 Fe1 S1 C8B -153.8(14)
Fe2 Fe1 S1 C8B -104.7(14)
C2 Fe1 S1 Fe2 -7.0(4)
C3 Fe1 S1 Fe2 -148.36(13)
C4 Fe1 S1 Fe2 106.09(13)
C1 Fe1 S1 Fe2 -49.05(12)
C7 Fe2 S1 C8 114.1(11)
C5 Fe2 S1 C8 -103.3(10)
C6 Fe2 S1 C8 2.0(10)
C1 Fe2 S1 C8 156.3(10)
Fe1 Fe2 S1 C8 107.6(10)
C7 Fe2 S1 C8B 113.2(18)
C5 Fe2 S1 C8B -104.1(17)
C6 Fe2 S1 C8B 1.1(17)
C1 Fe2 S1 C8B 155.4(17)
Fe1 Fe2 S1 C8B 106.7(17)
C7 Fe2 S1 Fe1 6.5(5)
C5 Fe2 S1 Fe1 149.11(15)
C6 Fe2 S1 Fe1 -105.68(18)
C1 Fe2 S1 Fe1 48.62(12)
C2 Fe1 C1 O1 64.0(5)
C3 Fe1 C1 O1 -33.9(5)
C4 Fe1 C1 O1 155.0(4)
S1 Fe1 C1 O1 -130.4(5)
Fe2 Fe1 C1 O1 173.9(6)
C2 Fe1 C1 Fe2 -109.91(18)
C3 Fe1 C1 Fe2 152.17(17)
C4 Fe1 C1 Fe2 -18.9(4)
S1 Fe1 C1 Fe2 55.70(10)
C7 Fe2 C1 O1 -63.2(5)
C5 Fe2 C1 O1 32.7(5)
C6 Fe2 C1 O1 -154.4(5)
S1 Fe2 C1 O1 131.0(5)
Fe1 Fe2 C1 O1 -173.7(6)
C7 Fe2 C1 Fe1 110.5(2)
C5 Fe2 C1 Fe1 -153.53(17)
C6 Fe2 C1 Fe1 19.3(5)
S1 Fe2 C1 Fe1 -55.23(9)
C3 Fe1 C2 O2 98(9)
C4 Fe1 C2 O2 -157(9)
C1 Fe1 C2 O2 -3(9)
S1 Fe1 C2 O2 -44(9)
Fe2 Fe1 C2 O2 -50(9)
C2 Fe1 C3 O3 -57(17)
C4 Fe1 C3 O3 -154(17)
C1 Fe1 C3 O3 30(17)
S1 Fe1 C3 O3 109(17)
Fe2 Fe1 C3 O3 65(17)
C2 Fe1 C4 O4 -40(16)
C3 Fe1 C4 O4 60(16)
C1 Fe1 C4 O4 -129(16)
S1 Fe1 C4 O4 160(16)
Fe2 Fe1 C4 O4 -144(16)
C7 Fe2 C5 O5 -13(19)
C6 Fe2 C5 O5 82(19)
C1 Fe2 C5 O5 -101(19)
S1 Fe2 C5 O5 180(100)
Fe1 Fe2 C5 O5 -135(19)
C7 Fe2 C6 O6 28(10)
C5 Fe2 C6 O6 -70(10)
C1 Fe2 C6 O6 117(10)
S1 Fe2 C6 O6 -172(10)
Fe1 Fe2 C6 O6 132(10)
C5 Fe2 C7 O7 -127(22)
C6 Fe2 C7 O7 129(22)
C1 Fe2 C7 O7 -24(22)
S1 Fe2 C7 O7 17(23)
Fe1 Fe2 C7 O7 22(23)
C8B S1 C8 C10 97(27)
Fe1 S1 C8 C10 163.9(10)
Fe2 S1 C8 C10 87.5(14)
C8B S1 C8 C9 -141(28)
Fe1 S1 C8 C9 -73.7(15)
Fe2 S1 C8 C9 -150.0(11)
C9 C8 C10 C11 69(2)
S1 C8 C10 C11 -171.2(11)
C8 S1 C8B C10B 26(24)
Fe1 S1 C8B C10B -89(3)
Fe2 S1 C8B C10B -163(2)
C8 S1 C8B C9B -94(27)
Fe1 S1 C8B C9B 150.6(18)
Fe2 S1 C8B C9B 77(3)
C9B C8B C10B C11B -67(5)
S1 C8B C10B C11B 176(2)
C16B N1 C12 C13 -153.9(17)
C12B N1 C12 C13 51.3(15)
C16 N1 C12 C13 -156.6(14)
C14 N1 C12 C13 83.9(18)
C14B N1 C12 C13 102.9(17)
C16B N1 C14 C15 124.4(16)
C12B N1 C14 C15 -128.8(18)
C16 N1 C14 C15 91.9(17)
C12 N1 C14 C15 -147.4(14)
C14B N1 C14 C15 54.6(15)
C16B N1 C16 C17 55.7(17)
C12B N1 C16 C17 85.6(18)
C12 N1 C16 C17 60.5(17)
C14 N1 C16 C17 -179.6(14)
C14B N1 C16 C17 -159.5(15)
C16B N1 C12B C13B -70.6(17)
C16 N1 C12B C13B -87.2(18)
C12 N1 C12B C13B -44.2(14)
C14 N1 C12B C13B 167.0(17)
C14B N1 C12B C13B 169.1(13)
C16B N1 C14B C15B -168.4(12)
C12B N1 C14B C15B -46.7(15)
C16 N1 C14B C15B 172.5(13)
C12 N1 C14B C15B -76.3(15)
C14 N1 C14B C15B -43.1(14)
C12B N1 C16B C17B 153.5(15)
C16 N1 C16B C17B -46.5(16)
C12 N1 C16B C17B 138.2(19)
C14 N1 C16B C17B -116.7(16)
C14B N1 C16B C17B -83.1(17)
